data_4327884
loop_
_publ_author_name
'John M. Breen'
'Lei Zhang'
'Rapha\`ele Clement'
'Wolfgang Schmitt'

_publ_section_title
;
 Hybrid Polyoxovanadates: Anion-Influenced Formation of Nanoscopic Cages
 and Supramolecular Assemblies of Asymmetric Clusters
;
_journal_name_full 'Inorganic Chemistry'
_journal_page_first 19
_journal_page_last 21
_journal_paper_doi 10.1021/ic202104z
_journal_volume 51
_journal_year 2012
_chemical_formula_sum 'C48 As7 N8 O42 V10'
_chemical_formula_weight 2394.40
_chemical_name_systematic
; 
 ? 
;
_space_group_IT_number 176
_symmetry_space_group_name_Hall '-P 6c'
_symmetry_space_group_name_H-M 'P 63/m'
_atom_sites_solution_primary direct
_atom_sites_solution_secondary difmap
_audit_creation_method SHELXL-97
_cell_angle_alpha 90.00
_cell_angle_beta 90.00
_cell_angle_gamma 120.00
_cell_formula_units_Z 6
_cell_length_a 36.752(2)
_cell_length_b 36.752(2)
_cell_length_c 16.2793(19)
_cell_measurement_temperature 150(2)
_cell_volume 19043(3)
_computing_structure_refinement 'SHELXL-97 (Sheldrick, 1997)'
_computing_structure_solution 'SHELXS-97 (Sheldrick, 1990)'
_diffrn_ambient_temperature 150(2)
_diffrn_measured_fraction_theta_full 0.998
_diffrn_measured_fraction_theta_max 0.998
_diffrn_radiation_monochromator graphite
_diffrn_radiation_source 'fine-focus sealed tube'
_diffrn_radiation_type MoK\a
_diffrn_radiation_wavelength 0.71073
_diffrn_reflns_av_R_equivalents 0.2051
_diffrn_reflns_av_sigmaI/netI 0.1220
_diffrn_reflns_limit_h_max 35
_diffrn_reflns_limit_h_min -35
_diffrn_reflns_limit_k_max 35
_diffrn_reflns_limit_k_min -35
_diffrn_reflns_limit_l_max 15
_diffrn_reflns_limit_l_min -15
_diffrn_reflns_number 124874
_diffrn_reflns_theta_full 20.00
_diffrn_reflns_theta_max 20.00
_diffrn_reflns_theta_min 1.67
_exptl_absorpt_coefficient_mu 2.572
_exptl_absorpt_correction_T_max 0.902
_exptl_absorpt_correction_T_min 0.857
_exptl_absorpt_correction_type multi-scan
_exptl_crystal_colour green
_exptl_crystal_density_diffrn 1.253
_exptl_crystal_description needle
_exptl_crystal_F_000 6846
_exptl_crystal_size_max 0.30
_exptl_crystal_size_mid 0.05
_exptl_crystal_size_min 0.04
_platon_squeeze_details
;
;
_refine_diff_density_max 0.930
_refine_diff_density_min -0.541
_refine_diff_density_rms 0.105
_refine_ls_extinction_method none
_refine_ls_goodness_of_fit_ref 0.919
_refine_ls_hydrogen_treatment constr
_refine_ls_matrix_type full
_refine_ls_number_parameters 432
_refine_ls_number_reflns 6217
_refine_ls_number_restraints 22
_refine_ls_restrained_S_all 0.921
_refine_ls_R_factor_all 0.1153
_refine_ls_R_factor_gt 0.0585
_refine_ls_shift/su_max 0.016
_refine_ls_shift/su_mean 0.001
_refine_ls_structure_factor_coef Fsqd
_refine_ls_weighting_details 'calc w=1/[\s^2^(Fo^2^)+(0.0763P)^2^+0.0000P] where P=(Fo^2^+2Fc^2^)/3'
_refine_ls_weighting_scheme calc
_refine_ls_wR_factor_gt 0.1385
_refine_ls_wR_factor_ref 0.1510
_reflns_number_gt 3509
_reflns_number_total 6217
_reflns_threshold_expression >2sigma(I)
_cod_data_source_file ic202104z_si_003.cif
_cod_data_source_block a
_cod_database_code 4327884

loop_
_symmetry_equiv_pos_as_xyz
'x, y, z'
'-y, x-y, z'
'-x+y, -x, z'
'-x, -y, z+1/2'
'y, -x+y, z+1/2'
'x-y, x, z+1/2'
'-x, -y, -z'
'y, -x+y, -z'
'x-y, x, -z'
'x, y, -z-1/2'
'-y, x-y, -z-1/2'
'-x+y, -x, -z-1/2'

loop_
_atom_site_label
_atom_site_type_symbol
_atom_site_fract_x
_atom_site_fract_y
_atom_site_fract_z
_atom_site_U_iso_or_equiv
_atom_site_adp_type
_atom_site_occupancy
_atom_site_symmetry_multiplicity
_atom_site_calc_flag
_atom_site_refinement_flags
_atom_site_disorder_assembly
_atom_site_disorder_group
V1 V 1.09269(7) 0.43465(7) 0.62641(11) 0.0464(7) Uani 1 1 d . . .
V2 V 1.04452(7) 0.32348(7) 0.62721(12) 0.0554(7) Uani 1 1 d . . .
V3 V 0.98584(9) 0.37148(9) 0.7500 0.0398(9) Uani 1 2 d S . .
V4 V 1.00761(7) 0.37206(7) 0.51357(11) 0.0475(7) Uani 1 1 d . . .
V5 V 0.88746(10) 0.32407(9) 0.7500 0.0451(9) Uani 1 2 d S . .
V6 V 0.90313(7) 0.30692(7) 0.48551(12) 0.0560(7) Uani 1 1 d . . .
As1 As 1.10326(6) 0.38216(7) 0.7500 0.0496(6) Uani 1 2 d S . .
As2 As 1.04923(6) 0.47166(6) 0.7500 0.0411(6) Uani 1 2 d S . .
As3 As 0.96229(7) 0.27481(6) 0.7500 0.0562(6) Uani 1 2 d S . .
As4 As 0.93704(4) 0.38949(4) 0.58545(7) 0.0435(4) Uani 1 1 d . B .
As5 As 0.82425(5) 0.26098(6) 0.59877(8) 0.0874(7) Uani 1 1 d . . .
O2 O 1.0591(4) 0.3314(4) 0.7500 0.056(3) Uani 1 2 d SU . .
O3 O 1.0931(2) 0.3811(2) 0.6380(4) 0.049(2) Uani 1 1 d U . .
O4 O 1.1389(2) 0.4661(2) 0.5968(4) 0.052(2) Uani 1 1 d . . .
O5 O 1.0660(3) 0.2975(3) 0.5982(5) 0.063(3) Uani 1 1 d . . .
O6 O 1.0758(2) 0.4729(2) 0.6640(4) 0.042(2) Uani 1 1 d . . .
O7 O 1.0632(2) 0.4183(2) 0.5377(4) 0.045(2) Uani 1 1 d . . .
O8 O 1.0281(2) 0.3355(2) 0.5355(4) 0.053(2) Uani 1 1 d . . .
O9 O 0.9907(2) 0.2803(2) 0.6628(4) 0.052(2) Uani 1 1 d . . .
O10 O 1.0014(3) 0.4296(3) 0.7500 0.047(3) Uani 1 2 d S . .
O11 O 0.9452(3) 0.3096(3) 0.7500 0.042(3) Uani 1 2 d S . .
O12 O 1.0141(2) 0.3717(2) 0.6703(4) 0.044(2) Uani 1 1 d . . .
O13 O 0.9339(2) 0.3644(2) 0.6744(4) 0.043(2) Uani 1 1 d . . .
O16 O 0.9849(2) 0.4087(2) 0.5456(4) 0.037(2) Uani 1 1 d . . .
O17 O 0.9512(2) 0.3257(2) 0.5306(4) 0.047(2) Uani 1 1 d . . .
O19 O 0.8566(4) 0.3413(4) 0.7500 0.060(4) Uani 1 2 d S . .
O20 O 0.8650(3) 0.2808(2) 0.6644(4) 0.068(3) Uani 1 1 d . . .
O21 O 0.7907(4) 0.2816(4) 0.6121(8) 0.147(5) Uiso 1 1 d . . .
O22 O 0.8437(2) 0.2754(2) 0.5023(4) 0.060(3) Uani 1 1 d . . .
O23 O 0.8984(2) 0.3551(2) 0.5226(4) 0.047(2) Uani 1 1 d . . .
O24 O 0.9106(3) 0.3172(3) 0.3890(4) 0.067(3) Uani 1 1 d . . .
O25 O 0.8963(3) 0.2471(3) 0.4832(5) 0.073(3) Uani 1 1 d . . .
O41 O 1.0101(2) 0.3744(3) 0.4165(4) 0.060(3) Uani 1 1 d . . .
N1B N 1.2907(7) 0.4376(7) 0.7500 0.128(8) Uiso 1 2 d S . .
N2 N 1.0310(4) 0.6258(4) 0.7500 0.041(4) Uani 1 2 d SU . .
N4 N 0.8980(4) 0.5318(3) 0.6080(6) 0.086(4) Uani 1 1 d . . .
N5A N 0.7573(8) 0.0636(7) 0.5905(12) 0.093(9) Uani 0.50 1 d P A 1
N5B N 0.7176(9) 0.0783(6) 0.6364(13) 0.099(10) Uani 0.50 1 d P A 2
N6 N 0.9197(5) 0.2020(5) 0.4944(9) 0.115(5) Uiso 1 1 d . . .
C1 C 1.1564(6) 0.3911(6) 0.7500 0.068(6) Uiso 1 2 d S . .
C2 C 1.1779(5) 0.3959(5) 0.6753(9) 0.084(5) Uiso 1 1 d . . .
C3 C 1.2214(5) 0.4106(5) 0.6727(10) 0.092(5) Uiso 1 1 d . . .
C4 C 1.2419(9) 0.4190(8) 0.7500 0.129(10) Uiso 1 2 d S . .
C5 C 1.0447(5) 0.5190(5) 0.7500 0.040(5) Uiso 1 2 d S . .
C6 C 1.0418(4) 0.5366(4) 0.6772(8) 0.061(4) Uiso 1 1 d . . .
C7 C 1.0383(4) 0.5730(4) 0.6758(8) 0.059(4) Uiso 1 1 d . . .
C8 C 1.0366(5) 0.5916(5) 0.7500 0.033(4) Uiso 1 2 d S . .
C9 C 0.9183(5) 0.2182(4) 0.7392(18) 0.081(7) Uiso 0.55 1 d PG . .
C10 C 0.9249(5) 0.1858(7) 0.764(2) 0.122(11) Uiso 0.50 1 d PG . .
C11 C 0.8951(8) 0.1444(6) 0.751(2) 0.115(9) Uiso 1 2 d SG . .
C12 C 0.8588(7) 0.1355(5) 0.7034(19) 0.126(17) Uiso 0.40 1 d PG . .
C13 C 0.8522(6) 0.1679(8) 0.6790(13) 0.142(15) Uiso 0.50 1 d PG . .
C14 C 0.8819(7) 0.2093(6) 0.6969(13) 0.085(9) Uiso 0.55 1 d PG . .
C15 C 0.9261(4) 0.4334(4) 0.5934(8) 0.049(4) Uiso 1 1 d . . .
C16A C 0.8853(8) 0.4230(8) 0.6303(15) 0.078(8) Uiso 0.60 1 d P B 1
C16C C 0.9272(11) 0.4512(12) 0.665(2) 0.080(12) Uiso 0.40 1 d P B 2
C17A C 0.8730(7) 0.4526(7) 0.6349(13) 0.092(6) Uiso 0.70 1 d PU . .
C17B C 0.9206(15) 0.4853(16) 0.673(3) 0.083(8) Uiso 0.30 1 d PU . .
C20A C 0.9081(5) 0.4994(5) 0.6018(10) 0.084(4) Uiso 1 1 d U B .
C20B C 0.9386(6) 0.5001(6) 0.5621(11) 0.117(6) Uiso 1 1 d U B .
C18B C 0.9146(14) 0.4485(14) 0.525(3) 0.068(14) Uiso 0.30 1 d P B 1
C18A C 0.9534(6) 0.4709(6) 0.5624(11) 0.061(6) Uiso 0.70 1 d P B 2
C24B C 0.7701(10) 0.1089(10) 0.5838(18) 0.079(9) Uiso 0.50 1 d P . .
C27 C 0.9271(5) 0.2416(5) 0.5064(10) 0.082(5) Uiso 1 1 d . . .
C28 C 0.9546(6) 0.1949(6) 0.5233(12) 0.136(7) Uiso 1 1 d . . .
C29 C 0.8805(6) 0.1666(6) 0.4592(11) 0.120(6) Uiso 1 1 d . . .
C21 C 0.7860(5) 0.2068(3) 0.6056(10) 0.034(6) Uiso 0.50 1 d PG A .
C22 C 0.7676(6) 0.1922(5) 0.6820(9) 0.075(9) Uiso 0.50 1 d PG . .
C23 C 0.7425(5) 0.1493(6) 0.6956(7) 0.083(10) Uiso 0.50 1 d PG . .
C24A C 0.7358(4) 0.1210(4) 0.6328(9) 0.058(8) Uiso 0.50 1 d PG . .
C25 C 0.7542(4) 0.1356(4) 0.5564(7) 0.081(5) Uiso 1 1 d G A .
C26 C 0.7793(5) 0.1785(4) 0.5427(7) 0.073(11) Uiso 0.50 1 d PG . .
C22B C 0.8278(9) 0.1805(9) 0.6225(17) 0.076(9) Uiso 0.50 1 d P . .
C21B C 0.8052(9) 0.1962(8) 0.5977(16) 0.061(8) Uiso 0.50 1 d P A .
C23B C 0.8143(12) 0.1348(12) 0.617(2) 0.129(14) Uiso 0.50 1 d P A .
C26B C 0.7601(10) 0.1745(9) 0.5611(19) 0.075(10) Uiso 0.50 1 d P A .
O1W O 0.9385(4) 0.5834(4) 0.7500 0.086(4) Uiso 1 2 d S . .
O1 O 1.0993(3) 0.4275(3) 0.7500 0.044(3) Uiso 1 2 d S . .

loop_
_atom_site_aniso_label
_atom_site_aniso_U_11
_atom_site_aniso_U_22
_atom_site_aniso_U_33
_atom_site_aniso_U_23
_atom_site_aniso_U_13
_atom_site_aniso_U_12
V1 0.0468(16) 0.0724(17) 0.0150(12) 0.0033(12) 0.0026(11) 0.0262(14)
V2 0.0764(19) 0.0765(18) 0.0232(13) -0.0027(12) -0.0027(12) 0.0458(16)
V3 0.044(2) 0.054(2) 0.0188(17) 0.000 0.000 0.0227(18)
V4 0.0541(16) 0.0659(17) 0.0136(12) 0.0013(11) -0.0016(11) 0.0235(14)
V5 0.047(2) 0.042(2) 0.0247(18) 0.000 0.000 0.0061(18)
V6 0.0672(18) 0.0562(17) 0.0233(12) -0.0009(12) -0.0060(12) 0.0148(14)
As1 0.0577(15) 0.0859(17) 0.0128(10) 0.000 0.000 0.0416(14)
As2 0.0428(13) 0.0500(14) 0.0196(10) 0.000 0.000 0.0151(12)
As3 0.0726(16) 0.0566(15) 0.0340(12) 0.000 0.000 0.0284(13)
As4 0.0459(10) 0.0529(9) 0.0195(7) 0.0026(7) -0.0016(7) 0.0157(8)
As5 0.0665(12) 0.1045(14) 0.0294(9) -0.0057(9) -0.0056(9) -0.0036(11)
O2 0.070(7) 0.068(7) 0.021(6) 0.000 0.000 0.026(6)
O3 0.059(5) 0.078(6) 0.014(4) 0.005(4) 0.004(4) 0.038(5)
O4 0.051(6) 0.075(6) 0.023(5) 0.004(4) 0.000(4) 0.025(5)
O5 0.085(7) 0.086(7) 0.043(5) 0.002(5) 0.004(5) 0.062(6)
O6 0.051(5) 0.051(5) 0.019(4) 0.002(4) 0.004(4) 0.023(5)
O7 0.043(5) 0.081(6) 0.015(4) 0.007(4) 0.004(4) 0.035(5)
O8 0.073(6) 0.086(7) 0.009(4) -0.009(4) 0.003(4) 0.047(6)
O9 0.065(6) 0.059(6) 0.024(5) -0.007(4) 0.001(5) 0.025(5)
O10 0.079(10) 0.047(8) 0.013(6) 0.000 0.000 0.030(8)
O11 0.068(8) 0.055(8) 0.014(6) 0.000 0.000 0.040(7)
O12 0.058(6) 0.053(6) 0.016(4) 0.002(4) 0.008(4) 0.024(5)
O13 0.061(6) 0.045(5) 0.010(4) 0.005(4) -0.004(4) 0.017(5)
O16 0.029(5) 0.037(5) 0.028(4) 0.003(4) -0.002(4) 0.004(4)
O17 0.062(6) 0.054(6) 0.024(5) -0.009(4) -0.007(4) 0.029(5)
O19 0.051(8) 0.068(9) 0.049(8) 0.000 0.000 0.020(8)
O20 0.068(6) 0.066(6) 0.024(5) 0.000(5) -0.009(5) -0.001(5)
O22 0.055(6) 0.064(6) 0.026(5) -0.007(4) -0.018(4) 0.005(5)
O23 0.035(5) 0.041(5) 0.047(5) -0.006(4) -0.004(4) 0.005(4)
O24 0.079(7) 0.069(6) 0.023(5) -0.007(5) -0.011(5) 0.014(5)
O25 0.096(8) 0.056(7) 0.031(5) -0.012(5) -0.001(5) 0.011(6)
O41 0.056(6) 0.098(7) 0.016(5) -0.002(5) 0.001(4) 0.031(5)
N2 0.050(7) 0.055(8) 0.019(6) 0.000 0.000 0.026(6)
N4 0.178(13) 0.088(9) 0.043(7) 0.032(7) 0.052(8) 0.104(10)
N5A 0.12(2) 0.059(18) 0.030(14) -0.001(13) -0.003(14) -0.009(16)
N5B 0.16(3) 0.028(15) 0.046(15) 0.003(12) -0.033(17) 0.000(16)

loop_
_atom_type_symbol
_atom_type_description
_atom_type_scat_dispersion_real
_atom_type_scat_dispersion_imag
_atom_type_scat_source
C C 0.0033 0.0016 'International Tables Vol C Tables 4.2.6.8 and 6.1.1.4'
N N 0.0061 0.0033 'International Tables Vol C Tables 4.2.6.8 and 6.1.1.4'
O O 0.0106 0.0060 'International Tables Vol C Tables 4.2.6.8 and 6.1.1.4'
V V 0.3005 0.5294 'International Tables Vol C Tables 4.2.6.8 and 6.1.1.4'
As As 0.0499 2.0058 'International Tables Vol C Tables 4.2.6.8 and 6.1.1.4'

loop_
_geom_angle_atom_site_label_1
_geom_angle_atom_site_label_2
_geom_angle_atom_site_label_3
_geom_angle
_geom_angle_site_symmetry_1
_geom_angle_site_symmetry_3
O4 V1 O7 105.0(4) . .
O4 V1 O6 100.8(4) . .
O7 V1 O6 98.5(3) . .
O4 V1 O3 102.5(4) . .
O7 V1 O3 92.8(3) . .
O6 V1 O3 150.5(3) . .
O4 V1 O1 103.8(4) . .
O7 V1 O1 150.2(4) . .
O6 V1 O1 83.3(3) . .
O3 V1 O1 73.7(3) . .
O4 V1 As1 104.0(3) . .
O7 V1 As1 127.6(3) . .
O6 V1 As1 117.6(2) . .
O3 V1 As1 38.4(2) . .
O1 V1 As1 35.5(3) . .
O5 V2 O8 103.6(4) . .
O5 V2 O9 102.2(4) . .
O8 V2 O9 97.2(4) . .
O5 V2 O3 102.5(4) . .
O8 V2 O3 92.6(3) . .
O9 V2 O3 150.4(3) . .
O5 V2 O2 101.7(4) . .
O8 V2 O2 153.5(4) . .
O9 V2 O2 84.8(4) . .
O3 V2 O2 74.3(4) . .
O5 V2 As1 103.9(3) . .
O8 V2 As1 127.9(3) . .
O9 V2 As1 118.7(2) . .
O3 V2 As1 38.4(2) . .
O2 V2 As1 35.9(3) . .
O12 V3 O12 102.8(5) . 10_557
O12 V3 O10 99.1(3) . .
O12 V3 O10 99.1(3) 10_557 .
O12 V3 O11 96.6(3) . .
O12 V3 O11 96.6(3) 10_557 .
O10 V3 O11 154.6(5) . .
O12 V3 O13 162.4(3) . 10_557
O12 V3 O13 93.9(3) 10_557 10_557
O10 V3 O13 83.5(3) . 10_557
O11 V3 O13 75.6(3) . 10_557
O12 V3 O13 93.9(3) . .
O12 V3 O13 162.4(3) 10_557 .
O10 V3 O13 83.5(3) . .
O11 V3 O13 75.6(3) . .
O13 V3 O13 68.9(4) 10_557 .
O41 V4 O8 101.2(4) . .
O41 V4 O7 98.5(4) . .
O8 V4 O7 87.9(3) . .
O41 V4 O17 101.5(4) . .
O8 V4 O17 88.8(3) . .
O7 V4 O17 160.1(3) . .
O41 V4 O16 105.1(4) . .
O8 V4 O16 153.7(3) . .
O7 V4 O16 88.2(3) . .
O17 V4 O16 86.1(3) . .
O19 V5 O20 103.6(4) . 10_557
O19 V5 O20 103.6(4) . .
O20 V5 O20 90.6(5) 10_557 .
O19 V5 O13 102.8(4) . 10_557
O20 V5 O13 91.2(3) 10_557 10_557
O20 V5 O13 152.3(4) . 10_557
O19 V5 O13 102.8(4) . .
O20 V5 O13 152.3(4) 10_557 .
O20 V5 O13 91.2(3) . .
O13 V5 O13 74.9(4) 10_557 .
O19 V5 O11 170.2(5) . .
O20 V5 O11 83.2(3) 10_557 .
O20 V5 O11 83.2(3) . .
O13 V5 O11 69.6(3) 10_557 .
O13 V5 O11 69.6(3) . .
O24 V6 O17 107.7(4) . .
O24 V6 O22 107.0(4) . .
O17 V6 O22 145.1(3) . .
O24 V6 O23 99.9(4) . .
O17 V6 O23 92.5(3) . .
O22 V6 O23 85.0(3) . .
O24 V6 O25 98.4(4) . .
O17 V6 O25 89.3(4) . .
O22 V6 O25 82.2(4) . .
O23 V6 O25 160.1(3) . .
O1 As1 O2 122.6(5) . .
O1 As1 C1 115.1(7) . .
O2 As1 C1 122.3(7) . .
O1 As1 O3 84.7(2) . 10_557
O2 As1 O3 84.7(3) . 10_557
C1 As1 O3 101.0(2) . 10_557
O1 As1 O3 84.7(2) . .
O2 As1 O3 84.7(3) . .
C1 As1 O3 101.0(2) . .
O3 As1 O3 157.9(5) 10_557 .
O1 As1 V2 108.6(2) . .
O2 As1 V2 43.25(7) . .
C1 As1 V2 117.6(4) . .
O3 As1 V2 125.8(3) 10_557 .
O3 As1 V2 41.5(2) . .
O1 As1 V2 108.6(2) . 10_557
O2 As1 V2 43.25(7) . 10_557
C1 As1 V2 117.6(4) . 10_557
O3 As1 V2 41.5(2) 10_557 10_557
O3 As1 V2 125.8(3) . 10_557
V2 As1 V2 85.62(10) . 10_557
O1 As1 V1 43.32(6) . 10_557
O2 As1 V1 109.9(3) . 10_557
C1 As1 V1 111.4(4) . 10_557
O3 As1 V1 41.6(2) 10_557 10_557
O3 As1 V1 126.4(3) . 10_557
V2 As1 V1 130.99(9) . 10_557
V2 As1 V1 74.16(7) 10_557 10_557
O1 As1 V1 43.32(6) . .
O2 As1 V1 109.9(3) . .
C1 As1 V1 111.4(4) . .
O3 As1 V1 126.4(3) 10_557 .
O3 As1 V1 41.6(2) . .
V2 As1 V1 74.16(7) . .
V2 As1 V1 130.99(9) 10_557 .
V1 As1 V1 86.21(10) 10_557 .
O10 As2 O6 110.6(3) . .
O10 As2 O6 110.6(3) . 10_557
O6 As2 O6 111.3(5) . 10_557
O10 As2 C5 109.1(6) . .
O6 As2 C5 107.5(3) . .
O6 As2 C5 107.5(3) 10_557 .
O11 As3 O9 110.4(3) . 10_557
O11 As3 O9 110.4(3) . .
O9 As3 O9 111.8(5) 10_557 .
O11 As3 C9 113.3(7) . 10_557
O9 As3 C9 100.8(8) 10_557 10_557
O9 As3 C9 109.9(9) . 10_557
O11 As3 C9 113.3(7) . .
O9 As3 C9 109.9(9) 10_557 .
O9 As3 C9 100.8(8) . .
C9 As3 C9 10.7(17) 10_557 .
O16 As4 O13 109.5(3) . .
O16 As4 O23 113.3(3) . .
O13 As4 O23 107.9(3) . .
O16 As4 C15 107.6(5) . .
O13 As4 C15 115.5(5) . .
O23 As4 C15 103.1(5) . .
O20 As5 O22 107.9(4) . .
O20 As5 O21 113.7(5) . .
O22 As5 O21 104.9(5) . .
O20 As5 C21 118.7(6) . .
O22 As5 C21 112.4(6) . .
O21 As5 C21 98.2(7) . .
O20 As5 C21B 102.3(8) . .
O22 As5 C21B 101.2(8) . .
O21 As5 C21B 125.2(9) . .
C21 As5 C21B 27.0(8) . .
As1 O2 V2 100.8(3) . 10_557
As1 O2 V2 100.8(3) . .
V2 O2 V2 153.9(6) 10_557 .
As1 O3 V2 100.0(3) . .
As1 O3 V1 100.0(3) . .
V2 O3 V1 127.1(4) . .
As2 O6 V1 130.1(4) . .
V1 O7 V4 132.8(4) . .
V2 O8 V4 131.1(4) . .
As3 O9 V2 131.9(4) . .
As2 O10 V3 128.6(6) . .
As3 O11 V3 120.8(6) . .
As3 O11 V5 149.8(6) . .
V3 O11 V5 89.4(4) . .
As4 O13 V5 136.4(4) . .
As4 O13 V3 127.1(4) . .
V5 O13 V3 96.4(3) . .
As4 O16 V4 122.0(4) . .
V6 O17 V4 136.9(4) . .
As5 O20 V5 136.5(6) . .
As5 O22 V6 119.8(4) . .
As4 O23 V6 116.2(4) . .
C27 O25 V6 120.2(10) . .
C27 N6 C29 125.5(15) . .
C27 N6 C28 114.1(16) . .
C29 N6 C28 120.4(15) . .
C2 C1 C2 118.9(19) 10_557 .
C2 C1 As1 120.5(10) 10_557 .
C2 C1 As1 120.5(10) . .
C1 C2 C3 122.0(16) . .
C2 C3 C4 115.7(18) . .
C3 C4 C3 125(3) 10_557 .
C3 C4 N1B 117.5(13) 10_557 .
C3 C4 N1B 117.5(13) . .
C6 C5 C6 118.4(16) 10_557 .
C6 C5 As2 120.8(8) 10_557 .
C6 C5 As2 120.8(8) . .
C5 C6 C7 121.7(13) . .
C8 C7 C6 119.8(13) . .
N2 C8 C7 120.7(8) . .
N2 C8 C7 120.7(8) . 10_557
C7 C8 C7 118.5(16) . 10_557
C9 C9 C10 92(3) 10_557 10_557
C9 C9 C10 73.4(10) 10_557 .
C10 C9 C10 19(3) 10_557 .
C9 C9 C14 119.7(10) 10_557 .
C10 C9 C14 110.9(16) 10_557 .
C10 C9 C14 120.0 . .
C9 C9 C14 49.2(15) 10_557 10_557
C10 C9 C14 110(2) 10_557 10_557
C10 C9 C14 97.2(6) . 10_557
C14 C9 C14 70.5(11) . 10_557
C9 C9 As3 84.7(8) 10_557 .
C10 C9 As3 123.2(13) 10_557 .
C10 C9 As3 119.7(14) . .
C14 C9 As3 119.7(15) . .
C14 C9 As3 109.3(17) 10_557 .
C10 C10 C9 88(2) 10_557 10_557
C10 C10 C11 80(3) 10_557 10_557
C9 C10 C11 125.6(8) 10_557 10_557
C10 C10 C9 73.4 10_557 .
C9 C10 C9 15(2) 10_557 .
C11 C10 C9 121.0(14) 10_557 .
C10 C10 C11 81.5 10_557 .
C9 C10 C11 125.8(3) 10_557 .
C11 C10 C11 1(3) 10_557 .
C9 C10 C11 121.6 . .
C11 C11 C10 80(3) 10_557 10_557
C11 C11 C10 98.5(8) 10_557 .
C10 C11 C10 18(3) 10_557 .
C11 C11 C12 122(3) 10_557 10_557
C10 C11 C12 118.8(16) 10_557 10_557
C10 C11 C12 108.4(8) . 10_557
C13 C12 C11 120.07(9) . 10_557
C13 C12 C12 106.6 . 10_557
C11 C12 C12 58(3) 10_557 10_557
C14 C13 C12 120.0 . .
C13 C14 C9 120.0 . .
C13 C14 C9 118.8(4) . 10_557
C9 C14 C9 11.1(17) . 10_557
C13 C14 C14 102.1 . 10_557
C9 C14 C14 60.3 . 10_557
C9 C14 C14 49.2(17) 10_557 10_557
C16C C15 C18A 90.0(19) . .
C16C C15 C16A 63.1(18) . .
C18A C15 C16A 124.3(16) . .
C16C C15 As4 121.7(19) . .
C18A C15 As4 119.6(12) . .
C16A C15 As4 116.0(12) . .
C17A C16A C15 121(2) . .
C17A C16A C18B 89(2) . .
C15 C16A C18B 44.5(15) . .
C15 C16C C17B 124(4) . .
C15 C16C C18A 45.2(14) . .
C17B C16C C18A 92(3) . .
C16A C17A C20A 114.4(19) . .
C16C C17B C20A 118(4) . .
C16C C17B C20B 88(3) . .
C20A C17B C20B 42.1(15) . .
C20B C20A N4 127.8(17) . .
C20B C20A C17B 89(2) . .
N4 C20A C17B 121(2) . .
C20B C20A C17A 114.0(17) . .
N4 C20A C17A 117.3(15) . .
C17B C20A C17A 65(2) . .
C20A C20B C18B 101(2) . .
C20A C20B C17B 48.9(17) . .
C18B C20B C17B 96(2) . .
C20B C18B C16A 94(2) . .
C15 C18A C16C 44.8(13) . .
C25 C24B N5A 141(3) . .
C25 C24B C23B 111(3) . .
N5A C24B C23B 108(3) . .
O25 C27 N6 113.6(15) . .
C21B C21 C26B 85(2) . .
C21B C21 C22 105.9(19) . .
C26B C21 C22 98.7(15) . .
C21B C21 C26 59.7(17) . .
C26B C21 C26 30.3(16) . .
C22 C21 C26 120.0 . .
C21B C21 As5 96.6(19) . .
C26B C21 As5 142.4(19) . .
C22 C21 As5 116.7(10) . .
C26 C21 As5 122.5(10) . .
C23 C22 C21 120.0 . .
C23 C22 C21B 104.4(9) . .
C21 C22 C21B 29.4(10) . .
C22 C23 C24A 120.0 . .
C22 C23 C23 99.2 . 10_557
C24A C23 C23 137.4 . 10_557
N5B C24A C25 110.3(15) . .
N5B C24A C23 129.1(14) . .
C25 C24A C23 120.0 . .
C26B C25 C24A 98.6(15) . .
C26B C25 C26 30.1(16) . .
C24A C25 C26 120.0 . .
C26B C25 C24B 144(2) . .
C24A C25 C24B 75.1(15) . .
C26 C25 C24B 123.9(15) . .
C26B C26 C21B 103(3) . .
C26B C26 C25 71(2) . .
C21B C26 C25 112.5(15) . .
C26B C26 C21 68(2) . .
C21B C26 C21 42.9(13) . .
C25 C26 C21 120.0 . .
C21B C22B C23B 124(3) . .
C21 C21B C26 77(2) . .
C21 C21B C22B 154(3) . .
C26 C21B C22B 119(3) . .
C21 C21B C26B 56.9(18) . .
C26 C21B C26B 26.4(14) . .
C22B C21B C26B 130(3) . .
C21 C21B C22 44.7(13) . .
C26 C21B C22 98.3(16) . .
C22B C21B C22 110(2) . .
C26B C21B C22 72.0(16) . .
C21 C21B As5 56.4(16) . .
C26 C21B As5 109.5(18) . .
C22B C21B As5 125(2) . .
C26B C21B As5 104(2) . .
C22 C21B As5 84.3(12) . .
C22B C23B C24B 112(3) . .
C26 C26B C21 81(3) . .
C26 C26B C25 79(3) . .
C21 C26B C25 131(3) . .
C26 C26B C21B 50(2) . .
C21 C26B C21B 38.4(14) . .
C25 C26B C21B 98(2) . .
As1 O1 V1 101.2(3) . 10_557
As1 O1 V1 101.2(3) . .
V1 O1 V1 155.4(6) 10_557 .

loop_
_geom_bond_atom_site_label_1
_geom_bond_atom_site_label_2
_geom_bond_distance
_geom_bond_site_symmetry_2
V1 O4 1.578(8) .
V1 O7 1.723(7) .
V1 O6 1.898(7) .
V1 O3 1.984(8) .
V1 O1 2.059(3) .
V1 As1 2.944(2) .
V2 O5 1.586(8) .
V2 O8 1.746(7) .
V2 O9 1.904(8) .
V2 O3 1.980(8) .
V2 O2 2.052(3) .
V2 As1 2.941(3) .
V3 O12 1.660(7) .
V3 O12 1.660(7) 10_557
V3 O10 1.915(11) .
V3 O11 2.001(11) .
V3 O13 2.175(7) 10_557
V3 O13 2.175(7) .
V4 O41 1.583(7) .
V4 O8 1.875(8) .
V4 O7 1.936(7) .
V4 O17 1.936(8) .
V4 O16 1.975(7) .
V5 O19 1.552(12) .
V5 O20 1.960(8) 10_557
V5 O20 1.960(8) .
V5 O13 2.024(7) 10_557
V5 O13 2.024(7) .
V5 O11 2.430(11) .
V6 O24 1.608(7) .
V6 O17 1.707(7) .
V6 O22 1.912(8) .
V6 O23 1.959(8) .
V6 O25 2.083(9) .
As1 O1 1.742(10) .
As1 O2 1.756(11) .
As1 C1 1.810(19) .
As1 O3 1.857(7) 10_557
As1 O3 1.857(7) .
As1 V2 2.941(3) 10_557
As1 V1 2.944(3) 10_557
As2 O10 1.663(11) .
As2 O6 1.695(7) .
As2 O6 1.695(7) 10_557
As2 C5 1.829(16) .
As3 O11 1.685(10) .
As3 O9 1.713(7) 10_557
As3 O9 1.713(7) .
As3 C9 1.898(13) 10_557
As3 C9 1.898(13) .
As4 O16 1.666(7) .
As4 O13 1.689(6) .
As4 O23 1.693(7) .
As4 C15 1.854(12) .
As5 O20 1.681(8) .
As5 O22 1.697(7) .
As5 O21 1.754(13) .
As5 C21 1.776(11) .
As5 C21B 2.12(3) .
O2 V2 2.052(3) 10_557
O25 C27 1.303(16) .
N1B C4 1.57(3) .
N2 C8 1.373(18) .
N4 C20A 1.415(17) .
N5A C24B 1.49(3) .
N5B C24A 1.37(2) .
N6 C27 1.356(17) .
N6 C29 1.49(2) .
N6 C28 1.51(2) .
C1 C2 1.412(16) 10_557
C1 C2 1.412(16) .
C2 C3 1.413(18) .
C3 C4 1.419(18) .
C4 C3 1.419(18) 10_557
C5 C6 1.380(14) 10_557
C5 C6 1.380(14) .
C6 C7 1.405(15) .
C7 C8 1.405(14) .
C8 C7 1.405(14) 10_557
C9 C9 0.35(6) 10_557
C9 C10 1.333(2) 10_557
C9 C10 1.3900 .
C9 C14 1.3900 .
C9 C14 1.59(3) 10_557
C10 C10 0.44(7) 10_557
C10 C9 1.333(6) 10_557
C10 C11 1.380(13) 10_557
C10 C11 1.3745 .
C11 C11 0.03(8) 10_557
C11 C10 1.380(12) 10_557
C11 C12 1.42(3) 10_557
C12 C13 1.3900 .
C12 C11 1.42(4) 10_557
C12 C12 1.52(6) 10_557
C13 C14 1.3900 .
C14 C9 1.59(3) 10_557
C14 C14 1.73(4) 10_557
C15 C16C 1.32(4) .
C15 C18A 1.33(2) .
C15 C16A 1.48(3) .
C16A C17A 1.37(3) .
C16A C18B 1.99(5) .
C16C C17B 1.40(5) .
C16C C18A 1.88(4) .
C17A C20A 1.64(2) .
C17B C20A 1.44(5) .
C17B C20B 1.91(5) .
C20A C20B 1.28(2) .
C20B C18B 1.75(5) .
C24B C25 1.44(3) .
C24B C23B 1.52(4) .
C21 C21B 0.97(3) .
C21 C26B 1.31(3) .
C21 C22 1.3900 .
C21 C26 1.3900 .
C22 C23 1.3900 .
C22 C21B 1.90(3) .
C23 C24A 1.3900 .
C23 C23 1.77(2) 10_557
C24A C25 1.3900 .
C25 C26B 1.34(3) .
C25 C26 1.3900 .
C26 C26B 0.71(4) .
C26 C21B 1.23(3) .
C22B C21B 1.29(3) .
C22B C23B 1.50(4) .
C21B C26B 1.55(4) .
O1 V1 2.059(3) 10_557

loop_
_platon_squeeze_void_nr
_platon_squeeze_void_average_x
_platon_squeeze_void_average_y
_platon_squeeze_void_average_z
_platon_squeeze_void_volume
_platon_squeeze_void_count_electrons
_platon_squeeze_void_content
1 0.000 0.000 -0.005 4133 2264 ' '
2 0.333 0.667 0.736 2160 1186 ' '
3 0.667 0.333 0.109 2161 1190 ' '
